data_4124087
loop_
_publ_author_name
'Hyett, G.'
'Green, M.A.'
'Parkin, I.P.'

_publ_section_title
;
 The use of combinatorial chemical vapor deposition in the synthesis of
 Ti(3-delta) O4 N with 0.06 < delta < 0.25: a titanium oxynitride phase
 isostructural to anosovite
;
_journal_name_full 'Journal of the American Chemical Society'
_journal_page_first 15541
_journal_page_last 15548
_journal_volume 129
_journal_year 2007
_chemical_formula_sum 'N O4 Ti2.85'
_chemical_name_systematic 'Ti2.85 O4 N'
_space_group_IT_number 63
_symmetry_space_group_name_Hall '-C 2c 2'
_symmetry_space_group_name_H-M 'C m c m'
_cell_angle_alpha 90
_cell_angle_beta 90
_cell_angle_gamma 90
_cell_formula_units_Z 4
_cell_length_a 3.804
_cell_length_b 9.6486
_cell_length_c 9.8688
_cell_volume 362.217
_citation_journal_id_ASTM JACSAT
_cod_data_source_file Hyett_JACSAT_2007_1462.cif
_cod_data_source_block N1O4Ti2.85
_cod_original_cell_volume 362.2173
_cod_original_formula_sum 'N1 O4 Ti2.85'
_cod_database_code 4124087

loop_
_symmetry_equiv_pos_as_xyz
x,y,z
-x,-y,z+1/2
x,-y,-z
-x,y,-z+1/2
-x,-y,-z
x,y,-z-1/2
-x,y,z
x,-y,z-1/2
x+1/2,y+1/2,z
-x+1/2,-y+1/2,z+1/2
x+1/2,-y+1/2,-z
-x+1/2,y+1/2,-z+1/2
-x+1/2,-y+1/2,-z
x+1/2,y+1/2,-z-1/2
-x+1/2,y+1/2,z
x+1/2,-y+1/2,z-1/2

loop_
_atom_site_label
_atom_site_type_symbol
_atom_site_fract_x
_atom_site_fract_y
_atom_site_fract_z
_atom_site_occupancy
_atom_site_U_iso_or_equiv
Ti2 Ti+3 0 0.6392 0.5663 0.958 0.0
O1 O-2 0 0.1861 0.5715 1 0.0
Ti1 Ti+3 0 0.6956 0.25 0.933 0.0
O2 O-2 0 0.547 0.3825 1 0.0
N1 N-3 0 0.7341 0.75 1 0.0
